data_2213922
loop_
_publ_author_name
'Xiao, Zhu-Ping'
'Zheng, Da-Gui'
'Xie, Guo-Hao'
'Ye, Hong-De'

_publ_section_title
;
 2,4,6-Trihydroxyanisole
;
_journal_coeditor_code OM2124
_journal_issue 6
_journal_name_full 'Acta Crystallographica Section E'
_journal_page_first o2941
_journal_page_last o2941
_journal_paper_doi 10.1107/S1600536807022787
_journal_volume 63
_journal_year 2007
_chemical_formula_iupac 'C7 H8 O4'
_chemical_formula_moiety 'C7 H8 O4'
_chemical_formula_sum 'C7 H8 O4'
_chemical_formula_weight 156.13
_chemical_name_systematic
;
2,4,6-Trihydroxyanisole
;
_space_group_IT_number 19
_symmetry_cell_setting orthorhombic
_symmetry_space_group_name_Hall 'P 2ac 2ab'
_symmetry_space_group_name_H-M 'P 21 21 21'
_atom_sites_solution_hydrogens geom
_atom_sites_solution_primary direct
_atom_sites_solution_secondary difmap
_audit_creation_method SHELXL97
_cell_angle_alpha 90.00
_cell_angle_beta 90.00
_cell_angle_gamma 90.00
_cell_formula_units_Z 4
_cell_length_a 5.2310(10)
_cell_length_b 9.4010(19)
_cell_length_c 15.095(3)
_cell_measurement_reflns_used 558
_cell_measurement_temperature 298(2)
_cell_measurement_theta_max 26.17
_cell_measurement_theta_min 2.78
_cell_volume 742.3(3)
_computing_cell_refinement SMART
_computing_data_collection 'SMART (Bruker, 1998)'
_computing_data_reduction 'SAINT (Bruker, 1998)'
_computing_molecular_graphics 'SHELXTL (Sheldrick, 1997b)'
_computing_publication_material SHELXL97
_computing_structure_refinement 'SHELXL97 (Sheldrick, 1997a)'
_computing_structure_solution 'SHELXS97 (Sheldrick, 1997a)'
_diffrn_ambient_temperature 298(2)
_diffrn_measured_fraction_theta_full 0.999
_diffrn_measured_fraction_theta_max 0.999
_diffrn_measurement_device_type 'Bruker SMART APEX'
_diffrn_measurement_method '\f and \w'
_diffrn_radiation_monochromator graphite
_diffrn_radiation_source 'fine-focus sealed tube'
_diffrn_radiation_type MoK\a
_diffrn_radiation_wavelength 0.71073
_diffrn_reflns_av_R_equivalents 0.0405
_diffrn_reflns_av_sigmaI/netI 0.0335
_diffrn_reflns_limit_h_max 6
_diffrn_reflns_limit_h_min 0
_diffrn_reflns_limit_k_max 11
_diffrn_reflns_limit_k_min 0
_diffrn_reflns_limit_l_max 18
_diffrn_reflns_limit_l_min 0
_diffrn_reflns_number 881
_diffrn_reflns_theta_full 25.95
_diffrn_reflns_theta_max 25.95
_diffrn_reflns_theta_min 2.55
_diffrn_standards_decay_% 0
_diffrn_standards_interval_count 0
_diffrn_standards_interval_time 0
_diffrn_standards_number 0
_exptl_absorpt_coefficient_mu 0.116
_exptl_absorpt_correction_type none
_exptl_absorpt_process_details '(SADABS; Bruker, 1998)'
_exptl_crystal_colour colourless
_exptl_crystal_density_diffrn 1.397
_exptl_crystal_density_method 'not measured'
_exptl_crystal_description block
_exptl_crystal_F_000 328
_exptl_crystal_size_max 0.30
_exptl_crystal_size_mid 0.20
_exptl_crystal_size_min 0.20
_refine_diff_density_max 0.201
_refine_diff_density_min -0.254
_refine_ls_abs_structure_details indeterminate
_refine_ls_extinction_coef 0.056(11)
_refine_ls_extinction_expression Fc^*^=kFc[1+0.001xFc^2^\l^3^/sin(2\q)]^-1/4^
_refine_ls_extinction_method 'SHELXL97 (Sheldrick, 1997a)'
_refine_ls_goodness_of_fit_ref 1.078
_refine_ls_hydrogen_treatment mixed
_refine_ls_matrix_type full
_refine_ls_number_parameters 114
_refine_ls_number_reflns 861
_refine_ls_number_restraints 1
_refine_ls_restrained_S_all 1.078
_refine_ls_R_factor_all 0.0564
_refine_ls_R_factor_gt 0.0469
_refine_ls_shift/su_max 0.000
_refine_ls_shift/su_mean 0.000
_refine_ls_structure_factor_coef Fsqd
_refine_ls_weighting_details 'calc w = 1/[\s^2^(Fo^2^)+(0.077P)^2^] where P=(Fo^2^+2Fc^2^)/3'
_refine_ls_weighting_scheme calc
_refine_ls_wR_factor_gt 0.1172
_refine_ls_wR_factor_ref 0.1249
_reflns_number_gt 736
_reflns_number_total 861
_reflns_threshold_expression I>2\s(I)
_cod_data_source_file om2124.cif
_cod_data_source_block I
_cod_database_code 2213922
_cod_database_fobs_code 2213922

loop_
_symmetry_equiv_pos_as_xyz
'x, y, z'
'-x+1/2, -y, z+1/2'
'-x, y+1/2, -z+1/2'
'x+1/2, -y+1/2, -z'

loop_
_atom_site_type_symbol
_atom_site_label
_atom_site_fract_x
_atom_site_fract_y
_atom_site_fract_z
_atom_site_U_iso_or_equiv
_atom_site_adp_type
_atom_site_calc_flag
_atom_site_refinement_flags
_atom_site_occupancy
O O3 1.0972(6) 0.7137(2) 0.66584(13) 0.0401(7) Uani d . 1
O O2 1.1104(4) 0.4545(2) 0.74132(13) 0.0318(6) Uani d . 1
O O1 0.9108(6) 0.2206(2) 0.65022(13) 0.0378(7) Uani d D 1
O O4 0.6225(6) 0.5306(2) 0.42132(14) 0.0474(8) Uani d . 1
C C6 0.7719(7) 0.3719(3) 0.53482(19) 0.0328(8) Uani d . 1
H H6 0.7001 0.2941 0.5061 0.039 Uiso calc R 1
C C4 0.8600(7) 0.6234(3) 0.5401(2) 0.0337(8) Uani d . 1
H H4 0.8463 0.7134 0.5150 0.040 Uiso calc R 1
C C1 0.8988(7) 0.3553(3) 0.61421(18) 0.0276(7) Uani d . 1
C C3 0.9875(7) 0.6045(3) 0.6196(2) 0.0293(7) Uani d . 1
C C2 1.0050(6) 0.4702(3) 0.65761(18) 0.0267(7) Uani d . 1
C C5 0.7536(8) 0.5070(3) 0.4988(2) 0.0326(7) Uani d . 1
C C7 1.3791(9) 0.4384(6) 0.7426(3) 0.0679(13) Uani d . 1
H H7A 1.4238 0.3467 0.7193 0.102 Uiso calc R 1
H H7B 1.4398 0.4464 0.8024 0.102 Uiso calc R 1
H H7C 1.4562 0.5113 0.7069 0.102 Uiso calc R 1
H H3 1.094(10) 0.796(5) 0.633(2) 0.071(14) Uiso d . 1
H H4A 0.560(8) 0.449(4) 0.400(2) 0.062(13) Uiso d . 1
H H1 0.902(10) 0.224(5) 0.7092(12) 0.070(14) Uiso d D 1

loop_
_atom_site_aniso_label
_atom_site_aniso_U_11
_atom_site_aniso_U_22
_atom_site_aniso_U_33
_atom_site_aniso_U_12
_atom_site_aniso_U_13
_atom_site_aniso_U_23
O3 0.0739(17) 0.0161(10) 0.0303(11) -0.0086(13) -0.0086(14) 0.0010(9)
O2 0.0438(12) 0.0274(11) 0.0242(10) -0.0019(11) -0.0028(11) 0.0025(9)
O1 0.0757(17) 0.0119(9) 0.0256(10) 0.0040(12) -0.0020(14) 0.0028(8)
O4 0.085(2) 0.0186(10) 0.0383(13) -0.0033(14) -0.0263(15) 0.0025(10)
C6 0.055(2) 0.0145(13) 0.0291(15) -0.0028(15) -0.0009(17) -0.0018(12)
C4 0.055(2) 0.0133(12) 0.0329(15) 0.0004(16) -0.0041(16) 0.0030(12)
C1 0.0449(17) 0.0113(12) 0.0267(13) 0.0045(14) 0.0025(15) 0.0035(11)
C3 0.0455(17) 0.0142(13) 0.0280(15) -0.0026(14) 0.0008(15) -0.0023(11)
C2 0.0399(16) 0.0186(14) 0.0215(13) 0.0010(14) 0.0034(14) -0.0008(12)
C5 0.0491(18) 0.0220(14) 0.0266(14) 0.0010(13) -0.0073(16) 0.0015(11)
C7 0.053(2) 0.089(3) 0.061(3) 0.010(3) -0.009(3) 0.003(3)

loop_
_atom_type_symbol
_atom_type_description
_atom_type_scat_dispersion_real
_atom_type_scat_dispersion_imag
_atom_type_scat_source
C C 0.0033 0.0016 'International Tables Vol C Tables 4.2.6.8 and 6.1.1.4'
H H 0.0000 0.0000 'International Tables Vol C Tables 4.2.6.8 and 6.1.1.4'
O O 0.0106 0.0060 'International Tables Vol C Tables 4.2.6.8 and 6.1.1.4'

loop_
_geom_angle_atom_site_label_1
_geom_angle_atom_site_label_2
_geom_angle_atom_site_label_3
_geom_angle
C3 O3 H3 110(3)
C2 O2 C7 114.8(3)
C1 O1 H1 111(3)
C5 O4 H4A 111(2)
C1 C6 C5 118.6(3)
C1 C6 H6 120.7
C5 C6 H6 120.7
C5 C4 C3 119.0(3)
C5 C4 H4 120.5
C3 C4 H4 120.5
C6 C1 O1 117.9(3)
C6 C1 C2 121.1(2)
O1 C1 C2 120.9(3)
O3 C3 C4 123.2(2)
O3 C3 C2 116.3(3)
C4 C3 C2 120.5(3)
C1 C2 O2 120.6(2)
C1 C2 C3 119.2(3)
O2 C2 C3 120.0(3)
O4 C5 C4 117.3(3)
O4 C5 C6 121.2(3)
C4 C5 C6 121.5(3)
O2 C7 H7A 109.5
O2 C7 H7B 109.5
H7A C7 H7B 109.5
O2 C7 H7C 109.5
H7A C7 H7C 109.5
H7B C7 H7C 109.5

loop_
_geom_bond_atom_site_label_1
_geom_bond_atom_site_label_2
_geom_bond_distance
O3 C3 1.368(4)
O3 H3 0.92(4)
O2 C2 1.386(3)
O2 C7 1.414(5)
O1 C1 1.379(3)
O1 H1 0.892(18)
O4 C5 1.374(4)
O4 H4A 0.89(4)
C6 C1 1.379(4)
C6 C5 1.384(4)
C6 H6 0.9300
C4 C5 1.377(4)
C4 C3 1.384(4)
C4 H4 0.9300
C1 C2 1.381(4)
C3 C2 1.390(4)
C7 H7A 0.9600
C7 H7B 0.9600
C7 H7C 0.9600

loop_
_geom_hbond_atom_site_label_D
_geom_hbond_atom_site_label_H
_geom_hbond_atom_site_label_A
_geom_hbond_site_symmetry_A
_geom_hbond_distance_DH
_geom_hbond_distance_HA
_geom_hbond_distance_DA
_geom_hbond_angle_DHA
O4 H4A O1 4_456 0.89(4) 1.93(4) 2.823(3) 177(4)
O3 H3 O4 4_566 0.92(4) 1.83(4) 2.743(3) 172(4)
O1 H1 O3 3_746 0.892(18) 1.889(19) 2.778(3) 174(5)

loop_
_cod_related_entry_id
_cod_related_entry_database
_cod_related_entry_code
1 ChemSpider 3509032
